data_4085546
loop_
_publ_author_name
'Mokesch, Stephan'
'Novak, Maria S.'
'Roller, Alexander'
'Jakupec, Michael A.'
'Kandioller, Wolfgang'
'Keppler, Bernhard K.'

_publ_section_title
;
 1,3-Dioxoindan-2-carboxamides as Bioactive Ligand Scaffolds for the
 Development of Novel Organometallic Anticancer Drugs
;
_journal_issue 5
_journal_name_full Organometallics
_journal_page_first 848
_journal_paper_doi 10.1021/om501032s
_journal_volume 34
_journal_year 2015
_chemical_formula_moiety 'C27 H26 Cl N O3 Ru'
_chemical_formula_sum 'C27 H26 Cl N O3 Ru'
_chemical_formula_weight 549.01
_chemical_name_systematic
; 
[(Chlorido)(1,3-dioxo-kappaO1-1H-inden-2(3H)-ylidene)(benzylamino)-
methanolato-kappaO2)(eta^6^-p-cymene)ruthenium(II)]
;
_space_group_IT_number 2
_symmetry_cell_setting triclinic
_symmetry_space_group_name_Hall '-P 1'
_symmetry_space_group_name_H-M 'P -1'
_atom_sites_solution_hydrogens geom
_atom_sites_solution_primary direct
_atom_sites_solution_secondary difmap
_audit_creation_method SHELXL-97
_cell_angle_alpha 93.589(9)
_cell_angle_beta 101.776(7)
_cell_angle_gamma 102.005(7)
_cell_formula_units_Z 2
_cell_length_a 7.7476(11)
_cell_length_b 12.466(2)
_cell_length_c 12.598(2)
_cell_measurement_reflns_used 9980
_cell_measurement_temperature 100(2)
_cell_measurement_theta_max 29.84
_cell_measurement_theta_min 2.23
_cell_volume 1158.0(3)
_computing_cell_refinement 'Bruker SAINT'
_computing_data_collection 'Bruker APEX2'
_computing_data_reduction 'Bruker SAINT'
_computing_molecular_graphics 'Bruker SHELXTL'
_computing_publication_material 'Bruker SHELXTL'
_computing_structure_refinement 'SHELXL-97 (Sheldrick, 2008)'
_computing_structure_solution 'SHELXS-97 (Sheldrick, 2008)'
_diffrn_ambient_temperature 100(2)
_diffrn_measured_fraction_theta_full 0.985
_diffrn_measured_fraction_theta_max 0.985
_diffrn_measurement_device_type 'Bruker X8 APEX-II CCD'
_diffrn_measurement_method '\f and \w scans'
_diffrn_radiation_monochromator graphite
_diffrn_radiation_source 'fine-focus sealed tube'
_diffrn_radiation_type MoK\a
_diffrn_radiation_wavelength 0.71073
_diffrn_reflns_av_R_equivalents 0.1178
_diffrn_reflns_av_sigmaI/netI 0.0920
_diffrn_reflns_limit_h_max 10
_diffrn_reflns_limit_h_min -6
_diffrn_reflns_limit_k_max 17
_diffrn_reflns_limit_k_min -17
_diffrn_reflns_limit_l_max 17
_diffrn_reflns_limit_l_min -17
_diffrn_reflns_number 35168
_diffrn_reflns_theta_full 30.09
_diffrn_reflns_theta_max 30.09
_diffrn_reflns_theta_min 1.68
_exptl_absorpt_coefficient_mu 0.822
_exptl_absorpt_correction_T_max 0.9447
_exptl_absorpt_correction_T_min 0.8398
_exptl_absorpt_correction_type multi-scan
_exptl_absorpt_process_details SADABS
_exptl_crystal_colour orange
_exptl_crystal_density_diffrn 1.574
_exptl_crystal_density_method 'not measured'
_exptl_crystal_description block
_exptl_crystal_F_000 560
_exptl_crystal_size_max 0.22
_exptl_crystal_size_mid 0.13
_exptl_crystal_size_min 0.07
_refine_diff_density_max 0.886
_refine_diff_density_min -1.185
_refine_diff_density_rms 0.172
_refine_ls_extinction_method none
_refine_ls_goodness_of_fit_ref 1.022
_refine_ls_hydrogen_treatment constr
_refine_ls_matrix_type full
_refine_ls_number_parameters 299
_refine_ls_number_reflns 6696
_refine_ls_number_restraints 0
_refine_ls_restrained_S_all 1.022
_refine_ls_R_factor_all 0.0663
_refine_ls_R_factor_gt 0.0568
_refine_ls_shift/su_max 0.000
_refine_ls_shift/su_mean 0.000
_refine_ls_structure_factor_coef Fsqd
_refine_ls_weighting_details 'calc w=1/[\s^2^(Fo^2^)+(0.0853P)^2^+0.0000P] where P=(Fo^2^+2Fc^2^)/3'
_refine_ls_weighting_scheme calc
_refine_ls_wR_factor_gt 0.1392
_refine_ls_wR_factor_ref 0.1490
_reflns_number_gt 5691
_reflns_number_total 6696
_reflns_threshold_expression >2sigma(I)
_cod_data_source_file om501032s_si_002.cif
_cod_data_source_block stmo054b
_cod_depositor_comments 'Adding full bibliography for 4085546--4085547.cif.'
_cod_original_cell_volume 1158.1(3)
_cod_original_sg_symbol_H-M P-1
_cod_database_code 4085546

loop_
_symmetry_equiv_pos_as_xyz
'x, y, z'
'-x, -y, -z'

loop_
_atom_site_label
_atom_site_type_symbol
_atom_site_fract_x
_atom_site_fract_y
_atom_site_fract_z
_atom_site_U_iso_or_equiv
_atom_site_adp_type
_atom_site_occupancy
_atom_site_symmetry_multiplicity
_atom_site_calc_flag
_atom_site_refinement_flags
Ru1 Ru 0.55471(2) 0.817761(17) 0.891778(17) 0.01469(10) Uani 1 1 d .
Cl1 Cl 0.24279(9) 0.81401(6) 0.80871(6) 0.02319(17) Uani 1 1 d .
O1 O 0.4506(3) 0.76873(16) 1.02760(17) 0.0180(4) Uani 1 1 d .
O2 O 0.1888(3) 0.38577(17) 0.95667(17) 0.0204(4) Uani 1 1 d .
O3 O 0.4915(3) 0.65404(17) 0.82428(17) 0.0189(4) Uani 1 1 d .
N1 N 0.3551(3) 0.4756(2) 0.7949(2) 0.0178(5) Uani 1 1 d .
H1 H 0.2966 0.4173 0.8191 0.021 Uiso 1 1 calc R
C1 C 0.3982(3) 0.5716(2) 0.8563(2) 0.0156(5) Uani 1 1 d .
C2 C 0.3355(3) 0.5759(2) 0.9562(2) 0.0163(5) Uani 1 1 d .
C3 C 0.3648(3) 0.6709(2) 1.0299(2) 0.0150(5) Uani 1 1 d .
C4 C 0.2755(4) 0.6384(2) 1.1209(2) 0.0175(6) Uani 1 1 d .
C5 C 0.2587(4) 0.7021(3) 1.2103(3) 0.0204(6) Uani 1 1 d .
H5 H 0.3105 0.7791 1.2226 0.024 Uiso 1 1 calc R
C6 C 0.1626(4) 0.6490(3) 1.2820(3) 0.0227(6) Uani 1 1 d .
H6 H 0.1475 0.6907 1.3438 0.027 Uiso 1 1 calc R
C7 C 0.0889(4) 0.5364(3) 1.2644(3) 0.0225(6) Uani 1 1 d .
H7 H 0.0254 0.5022 1.3149 0.027 Uiso 1 1 calc R
C8 C 0.1064(4) 0.4727(3) 1.1740(2) 0.0192(6) Uani 1 1 d .
H8 H 0.0562 0.3955 1.1619 0.023 Uiso 1 1 calc R
C9 C 0.1995(4) 0.5258(2) 1.1026(2) 0.0174(6) Uani 1 1 d .
C10 C 0.2358(3) 0.4818(2) 0.9971(2) 0.0148(5) Uani 1 1 d .
C11 C 0.4007(4) 0.4628(2) 0.6883(2) 0.0184(6) Uani 1 1 d .
H11A H 0.5237 0.4485 0.6980 0.022 Uiso 1 1 calc R
H11B H 0.4005 0.5318 0.6535 0.022 Uiso 1 1 calc R
C12 C 0.2669(4) 0.3691(3) 0.6163(2) 0.0202(6) Uani 1 1 d .
C13 C 0.1557(4) 0.3887(3) 0.5205(3) 0.0260(7) Uani 1 1 d .
H13 H 0.1675 0.4616 0.5002 0.031 Uiso 1 1 calc R
C14 C 0.0281(4) 0.3023(3) 0.4550(3) 0.0348(8) Uani 1 1 d .
H14 H -0.0458 0.3159 0.3895 0.042 Uiso 1 1 calc R
C15 C 0.0086(4) 0.1963(3) 0.4852(3) 0.0327(8) Uani 1 1 d .
H15 H -0.0803 0.1375 0.4412 0.039 Uiso 1 1 calc R
C16 C 0.1179(4) 0.1759(3) 0.5790(3) 0.0286(7) Uani 1 1 d .
H16 H 0.1051 0.1031 0.5993 0.034 Uiso 1 1 calc R
C17 C 0.2467(4) 0.2618(3) 0.6438(3) 0.0227(6) Uani 1 1 d .
H17 H 0.3223 0.2470 0.7081 0.027 Uiso 1 1 calc R
C18 C 0.8095(4) 0.9021(2) 1.0029(3) 0.0199(6) Uani 1 1 d .
C19 C 0.7044(4) 0.9815(2) 0.9692(3) 0.0189(6) Uani 1 1 d .
H19 H 0.6827 1.0314 1.0226 0.023 Uiso 1 1 calc R
C20 C 0.6340(4) 0.9859(2) 0.8589(2) 0.0184(6) Uani 1 1 d .
H20 H 0.5632 1.0382 0.8388 0.022 Uiso 1 1 calc R
C21 C 0.6651(4) 0.9138(2) 0.7747(2) 0.0189(6) Uani 1 1 d .
C22 C 0.7744(4) 0.8391(2) 0.8090(3) 0.0194(6) Uani 1 1 d .
H22 H 0.8004 0.7914 0.7556 0.023 Uiso 1 1 calc R
C23 C 0.8465(4) 0.8333(3) 0.9212(3) 0.0210(6) Uani 1 1 d .
H23 H 0.9204 0.7826 0.9413 0.025 Uiso 1 1 calc R
C24 C 0.8669(4) 0.8901(3) 1.1208(3) 0.0256(7) Uani 1 1 d .
H24A H 0.8988 0.8185 1.1289 0.038 Uiso 1 1 calc R
H24B H 0.7675 0.8945 1.1568 0.038 Uiso 1 1 calc R
H24C H 0.9724 0.9494 1.1543 0.038 Uiso 1 1 calc R
C25 C 0.5809(4) 0.9172(3) 0.6568(3) 0.0241(6) Uani 1 1 d .
H25 H 0.4715 0.9485 0.6542 0.029 Uiso 1 1 calc R
C26 C 0.7148(5) 0.9967(3) 0.6075(3) 0.0303(7) Uani 1 1 d .
H26A H 0.6612 0.9999 0.5306 0.045 Uiso 1 1 calc R
H26B H 0.8268 0.9706 0.6131 0.045 Uiso 1 1 calc R
H26C H 0.7418 1.0705 0.6473 0.045 Uiso 1 1 calc R
C27 C 0.5195(5) 0.8039(3) 0.5903(3) 0.0306(7) Uani 1 1 d .
H27A H 0.4654 0.8120 0.5147 0.046 Uiso 1 1 calc R
H27B H 0.4296 0.7563 0.6216 0.046 Uiso 1 1 calc R
H27C H 0.6239 0.7707 0.5921 0.046 Uiso 1 1 calc R

loop_
_atom_site_aniso_label
_atom_site_aniso_U_11
_atom_site_aniso_U_22
_atom_site_aniso_U_33
_atom_site_aniso_U_23
_atom_site_aniso_U_13
_atom_site_aniso_U_12
Ru1 0.01416(14) 0.01370(15) 0.01599(16) 0.00082(10) 0.00601(10) 0.00028(9)
Cl1 0.0170(3) 0.0278(4) 0.0226(4) -0.0018(3) 0.0032(3) 0.0027(3)
O1 0.0214(10) 0.0150(10) 0.0169(11) 0.0002(8) 0.0087(8) -0.0016(8)
O2 0.0228(10) 0.0154(10) 0.0227(11) 0.0029(9) 0.0056(8) 0.0027(8)
O3 0.0221(10) 0.0159(10) 0.0192(11) -0.0013(8) 0.0109(8) -0.0001(8)
N1 0.0203(11) 0.0142(12) 0.0206(13) 0.0034(10) 0.0092(9) 0.0023(9)
C1 0.0125(12) 0.0171(14) 0.0165(14) 0.0002(11) 0.0024(10) 0.0029(10)
C2 0.0139(12) 0.0167(14) 0.0174(14) 0.0012(11) 0.0041(10) 0.0013(10)
C3 0.0105(11) 0.0187(14) 0.0157(14) 0.0008(11) 0.0035(9) 0.0027(9)
C4 0.0127(12) 0.0226(15) 0.0172(14) 0.0032(12) 0.0040(10) 0.0036(10)
C5 0.0197(13) 0.0213(15) 0.0210(15) 0.0023(12) 0.0083(11) 0.0028(11)
C6 0.0209(14) 0.0299(17) 0.0200(16) 0.0044(13) 0.0076(11) 0.0083(12)
C7 0.0165(13) 0.0339(18) 0.0206(16) 0.0109(13) 0.0078(11) 0.0072(12)
C8 0.0170(13) 0.0218(15) 0.0188(15) 0.0073(12) 0.0033(11) 0.0036(11)
C9 0.0143(12) 0.0191(14) 0.0195(15) 0.0034(12) 0.0046(10) 0.0042(10)
C10 0.0117(11) 0.0174(14) 0.0154(14) 0.0036(11) 0.0013(10) 0.0046(9)
C11 0.0205(13) 0.0185(14) 0.0150(14) -0.0002(11) 0.0069(11) -0.0007(10)
C12 0.0197(13) 0.0253(16) 0.0152(14) -0.0033(12) 0.0058(11) 0.0036(11)
C13 0.0300(16) 0.0250(17) 0.0233(17) 0.0023(13) 0.0058(13) 0.0070(12)
C14 0.0266(17) 0.047(2) 0.0237(18) -0.0008(16) -0.0018(13) 0.0016(15)
C15 0.0282(17) 0.032(2) 0.0298(19) -0.0132(15) 0.0082(14) -0.0081(13)
C16 0.0317(17) 0.0196(16) 0.034(2) -0.0030(14) 0.0158(14) -0.0021(12)
C17 0.0255(15) 0.0207(16) 0.0227(16) 0.0021(13) 0.0090(12) 0.0033(11)
C18 0.0154(13) 0.0179(15) 0.0229(16) 0.0014(12) 0.0046(11) -0.0040(10)
C19 0.0197(13) 0.0130(14) 0.0227(16) -0.0006(12) 0.0089(11) -0.0027(10)
C20 0.0201(13) 0.0123(13) 0.0235(16) 0.0032(12) 0.0080(11) 0.0019(10)
C21 0.0217(14) 0.0179(15) 0.0176(15) 0.0049(12) 0.0100(11) -0.0008(11)
C22 0.0163(13) 0.0175(14) 0.0250(16) -0.0017(12) 0.0101(11) 0.0009(10)
C23 0.0145(13) 0.0224(16) 0.0279(17) 0.0052(13) 0.0082(11) 0.0039(11)
C24 0.0259(15) 0.0241(17) 0.0219(17) 0.0051(13) 0.0030(12) -0.0041(12)
C25 0.0238(14) 0.0287(18) 0.0201(16) 0.0066(13) 0.0067(12) 0.0039(12)
C26 0.0358(18) 0.0331(19) 0.0231(17) 0.0099(15) 0.0118(14) 0.0032(14)
C27 0.0323(17) 0.0318(19) 0.0242(18) 0.0025(15) 0.0072(13) -0.0015(13)

loop_
_atom_type_symbol
_atom_type_description
_atom_type_scat_dispersion_real
_atom_type_scat_dispersion_imag
_atom_type_scat_source
C C 0.0033 0.0016 'International Tables Vol C Tables 4.2.6.8 and 6.1.1.4'
H H 0.0000 0.0000 'International Tables Vol C Tables 4.2.6.8 and 6.1.1.4'
N N 0.0061 0.0033 'International Tables Vol C Tables 4.2.6.8 and 6.1.1.4'
O O 0.0106 0.0060 'International Tables Vol C Tables 4.2.6.8 and 6.1.1.4'
Cl Cl 0.1484 0.1585 'International Tables Vol C Tables 4.2.6.8 and 6.1.1.4'
Ru Ru -1.2594 0.8363 'International Tables Vol C Tables 4.2.6.8 and 6.1.1.4'

loop_
_geom_angle_atom_site_label_1
_geom_angle_atom_site_label_2
_geom_angle_atom_site_label_3
_geom_angle
O3 Ru1 O1 90.00(8)
O3 Ru1 C20 144.29(10)
O1 Ru1 C20 124.68(10)
O3 Ru1 C22 85.76(10)
O1 Ru1 C22 149.20(10)
C20 Ru1 C22 68.73(11)
O3 Ru1 C21 106.14(10)
O1 Ru1 C21 163.71(10)
C20 Ru1 C21 39.03(11)
C22 Ru1 C21 38.32(11)
O3 Ru1 C23 94.46(10)
O1 Ru1 C23 112.03(10)
C20 Ru1 C23 81.01(11)
C22 Ru1 C23 38.33(12)
C21 Ru1 C23 69.73(12)
O3 Ru1 C19 162.54(10)
O1 Ru1 C19 95.61(10)
C20 Ru1 C19 37.52(11)
C22 Ru1 C19 80.96(11)
C21 Ru1 C19 69.63(11)
C23 Ru1 C19 68.10(11)
O3 Ru1 C18 125.48(10)
O1 Ru1 C18 89.15(10)
C20 Ru1 C18 69.10(11)
C22 Ru1 C18 69.09(12)
C21 Ru1 C18 83.34(12)
C23 Ru1 C18 37.66(11)
C19 Ru1 C18 38.44(11)
O3 Ru1 Cl1 84.54(6)
O1 Ru1 Cl1 84.27(6)
C20 Ru1 Cl1 90.29(8)
C22 Ru1 Cl1 125.49(9)
C21 Ru1 Cl1 94.84(8)
C23 Ru1 Cl1 163.68(9)
C19 Ru1 Cl1 112.43(8)
C18 Ru1 Cl1 149.33(8)
C3 O1 Ru1 121.88(18)
C1 O3 Ru1 127.66(18)
C1 N1 C11 122.6(2)
C1 N1 H1 118.7
C11 N1 H1 118.7
O3 C1 N1 118.6(3)
O3 C1 C2 123.7(3)
N1 C1 C2 117.7(3)
C3 C2 C1 125.5(3)
C3 C2 C10 109.7(2)
C1 C2 C10 124.8(3)
O1 C3 C2 130.3(3)
O1 C3 C4 122.1(2)
C2 C3 C4 107.6(2)
C5 C4 C9 121.4(3)
C5 C4 C3 130.0(3)
C9 C4 C3 108.6(2)
C4 C5 C6 117.5(3)
C4 C5 H5 121.3
C6 C5 H5 121.3
C7 C6 C5 121.1(3)
C7 C6 H6 119.4
C5 C6 H6 119.4
C6 C7 C8 121.1(3)
C6 C7 H7 119.5
C8 C7 H7 119.5
C9 C8 C7 117.7(3)
C9 C8 H8 121.2
C7 C8 H8 121.2
C8 C9 C4 121.3(3)
C8 C9 C10 130.5(3)
C4 C9 C10 108.2(2)
O2 C10 C2 128.5(3)
O2 C10 C9 125.7(3)
C2 C10 C9 105.9(2)
N1 C11 C12 110.4(2)
N1 C11 H11A 109.6
C12 C11 H11A 109.6
N1 C11 H11B 109.6
C12 C11 H11B 109.6
H11A C11 H11B 108.1
C17 C12 C13 118.5(3)
C17 C12 C11 121.2(3)
C13 C12 C11 120.3(3)
C14 C13 C12 120.4(3)
C14 C13 H13 119.8
C12 C13 H13 119.8
C15 C14 C13 120.0(3)
C15 C14 H14 120.0
C13 C14 H14 120.0
C16 C15 C14 120.1(3)
C16 C15 H15 119.9
C14 C15 H15 119.9
C15 C16 C17 120.0(3)
C15 C16 H16 120.0
C17 C16 H16 120.0
C16 C17 C12 121.0(3)
C16 C17 H17 119.5
C12 C17 H17 119.5
C23 C18 C19 118.1(3)
C23 C18 C24 121.9(3)
C19 C18 C24 119.9(3)
C23 C18 Ru1 70.87(17)
C19 C18 Ru1 70.62(16)
C24 C18 Ru1 126.9(2)
C20 C19 C18 120.5(3)
C20 C19 Ru1 69.90(17)
C18 C19 Ru1 70.93(16)
C20 C19 H19 119.7
C18 C19 H19 119.7
Ru1 C19 H19 132.5
C19 C20 C21 122.1(3)
C19 C20 Ru1 72.58(17)
C21 C20 Ru1 70.76(16)
C19 C20 H20 119.0
C21 C20 H20 119.0
Ru1 C20 H20 130.5
C22 C21 C20 116.7(3)
C22 C21 C25 122.5(3)
C20 C21 C25 120.8(3)
C22 C21 Ru1 70.61(17)
C20 C21 Ru1 70.22(16)
C25 C21 Ru1 128.5(2)
C21 C22 C23 121.9(3)
C21 C22 Ru1 71.07(16)
C23 C22 Ru1 71.96(16)
C21 C22 H22 119.0
C23 C22 H22 119.0
Ru1 C22 H22 130.8
C18 C23 C22 120.7(3)
C18 C23 Ru1 71.47(16)
C22 C23 Ru1 69.71(16)
C18 C23 H23 119.7
C22 C23 H23 119.7
Ru1 C23 H23 132.2
C18 C24 H24A 109.5
C18 C24 H24B 109.5
H24A C24 H24B 109.5
C18 C24 H24C 109.5
H24A C24 H24C 109.5
H24B C24 H24C 109.5
C21 C25 C27 113.7(3)
C21 C25 C26 108.7(3)
C27 C25 C26 111.4(3)
C21 C25 H25 107.6
C27 C25 H25 107.6
C26 C25 H25 107.6
C25 C26 H26A 109.5
C25 C26 H26B 109.5
H26A C26 H26B 109.5
C25 C26 H26C 109.5
H26A C26 H26C 109.5
H26B C26 H26C 109.5
C25 C27 H27A 109.5
C25 C27 H27B 109.5
H27A C27 H27B 109.5
C25 C27 H27C 109.5
H27A C27 H27C 109.5
H27B C27 H27C 109.5

loop_
_geom_bond_atom_site_label_1
_geom_bond_atom_site_label_2
_geom_bond_distance
Ru1 O3 2.080(2)
Ru1 O1 2.107(2)
Ru1 C20 2.149(3)
Ru1 C22 2.151(3)
Ru1 C21 2.157(3)
Ru1 C23 2.180(3)
Ru1 C19 2.184(3)
Ru1 C18 2.188(3)
Ru1 Cl1 2.4191(8)
O1 C3 1.267(3)
O2 C10 1.222(3)
O3 C1 1.266(3)
N1 C1 1.324(4)
N1 C11 1.465(4)
N1 H1 0.8800
C1 C2 1.440(4)
C2 C3 1.407(4)
C2 C10 1.449(4)
C3 C4 1.491(4)
C4 C5 1.381(4)
C4 C9 1.390(4)
C5 C6 1.397(4)
C5 H5 0.9500
C6 C7 1.385(5)
C6 H6 0.9500
C7 C8 1.393(4)
C7 H7 0.9500
C8 C9 1.382(4)
C8 H8 0.9500
C9 C10 1.506(4)
C11 C12 1.497(4)
C11 H11A 0.9900
C11 H11B 0.9900
C12 C17 1.388(5)
C12 C13 1.399(4)
C13 C14 1.391(5)
C13 H13 0.9500
C14 C15 1.385(5)
C14 H14 0.9500
C15 C16 1.377(5)
C15 H15 0.9500
C16 C17 1.386(4)
C16 H16 0.9500
C17 H17 0.9500
C18 C23 1.410(4)
C18 C19 1.439(4)
C18 C24 1.487(4)
C19 C20 1.394(4)
C19 H19 0.9500
C20 C21 1.438(4)
C20 H20 0.9500
C21 C22 1.414(4)
C21 C25 1.502(4)
C22 C23 1.422(4)
C22 H22 0.9500
C23 H23 0.9500
C24 H24A 0.9800
C24 H24B 0.9800
C24 H24C 0.9800
C25 C27 1.527(5)
C25 C26 1.536(4)
C25 H25 1.0000
C26 H26A 0.9800
C26 H26B 0.9800
C26 H26C 0.9800
C27 H27A 0.9800
C27 H27B 0.9800
C27 H27C 0.9800

loop_
_geom_torsion_atom_site_label_1
_geom_torsion_atom_site_label_2
_geom_torsion_atom_site_label_3
_geom_torsion_atom_site_label_4
_geom_torsion
O3 Ru1 O1 C3 -8.9(2)
C20 Ru1 O1 C3 162.0(2)
C22 Ru1 O1 C3 -90.6(3)
C21 Ru1 O1 C3 163.3(3)
C23 Ru1 O1 C3 -103.7(2)
C19 Ru1 O1 C3 -172.4(2)
C18 Ru1 O1 C3 -134.4(2)
Cl1 Ru1 O1 C3 75.6(2)
O1 Ru1 O3 C1 9.8(2)
C20 Ru1 O3 C1 -157.3(2)
C22 Ru1 O3 C1 159.3(2)
C21 Ru1 O3 C1 -167.9(2)
C23 Ru1 O3 C1 121.9(2)
C19 Ru1 O3 C1 118.8(3)
C18 Ru1 O3 C1 98.8(2)
Cl1 Ru1 O3 C1 -74.4(2)
Ru1 O3 C1 N1 172.16(17)
Ru1 O3 C1 C2 -7.7(4)
C11 N1 C1 O3 -4.1(4)
C11 N1 C1 C2 175.8(3)
O3 C1 C2 C3 1.4(4)
N1 C1 C2 C3 -178.5(2)
O3 C1 C2 C10 -177.0(2)
N1 C1 C2 C10 3.1(4)
Ru1 O1 C3 C2 7.0(4)
Ru1 O1 C3 C4 -173.93(19)
C1 C2 C3 O1 -1.4(5)
C10 C2 C3 O1 177.2(3)
C1 C2 C3 C4 179.5(3)
C10 C2 C3 C4 -1.9(3)
O1 C3 C4 C5 4.0(5)
C2 C3 C4 C5 -176.8(3)
O1 C3 C4 C9 -177.6(2)
C2 C3 C4 C9 1.6(3)
C9 C4 C5 C6 0.2(4)
C3 C4 C5 C6 178.4(3)
C4 C5 C6 C7 0.7(4)
C5 C6 C7 C8 -0.7(4)
C6 C7 C8 C9 -0.1(4)
C7 C8 C9 C4 1.0(4)
C7 C8 C9 C10 -177.7(3)
C5 C4 C9 C8 -1.0(4)
C3 C4 C9 C8 -179.6(3)
C5 C4 C9 C10 177.9(2)
C3 C4 C9 C10 -0.7(3)
C3 C2 C10 O2 -178.5(3)
C1 C2 C10 O2 0.1(5)
C3 C2 C10 C9 1.5(3)
C1 C2 C10 C9 -179.9(2)
C8 C9 C10 O2 -1.6(5)
C4 C9 C10 O2 179.6(3)
C8 C9 C10 C2 178.4(3)
C4 C9 C10 C2 -0.4(3)
C1 N1 C11 C12 -152.1(3)
N1 C11 C12 C17 -62.3(4)
N1 C11 C12 C13 116.0(3)
C17 C12 C13 C14 0.1(5)
C11 C12 C13 C14 -178.3(3)
C12 C13 C14 C15 1.0(5)
C13 C14 C15 C16 -1.3(5)
C14 C15 C16 C17 0.5(5)
C15 C16 C17 C12 0.5(5)
C13 C12 C17 C16 -0.8(4)
C11 C12 C17 C16 177.5(3)
O3 Ru1 C18 C23 39.9(2)
O1 Ru1 C18 C23 129.29(18)
C20 Ru1 C18 C23 -102.77(19)
C22 Ru1 C18 C23 -28.42(18)
C21 Ru1 C18 C23 -65.20(19)
C19 Ru1 C18 C23 -130.6(3)
Cl1 Ru1 C18 C23 -153.46(16)
O3 Ru1 C18 C19 170.48(15)
O1 Ru1 C18 C19 -100.13(17)
C20 Ru1 C18 C19 27.82(16)
C22 Ru1 C18 C19 102.17(19)
C21 Ru1 C18 C19 65.39(18)
C23 Ru1 C18 C19 130.6(3)
Cl1 Ru1 C18 C19 -22.9(3)
O3 Ru1 C18 C24 -76.1(3)
O1 Ru1 C18 C24 13.3(3)
C20 Ru1 C18 C24 141.2(3)
C22 Ru1 C18 C24 -144.4(3)
C21 Ru1 C18 C24 178.8(3)
C23 Ru1 C18 C24 -116.0(3)
C19 Ru1 C18 C24 113.4(3)
Cl1 Ru1 C18 C24 90.5(3)
C23 C18 C19 C20 3.2(4)
C24 C18 C19 C20 -173.4(3)
Ru1 C18 C19 C20 -51.3(2)
C23 C18 C19 Ru1 54.4(2)
C24 C18 C19 Ru1 -122.1(3)
O3 Ru1 C19 C20 107.6(3)
O1 Ru1 C19 C20 -144.19(16)
C22 Ru1 C19 C20 66.68(18)
C21 Ru1 C19 C20 28.71(17)
C23 Ru1 C19 C20 104.29(19)
C18 Ru1 C19 C20 134.3(2)
Cl1 Ru1 C19 C20 -58.09(17)
O3 Ru1 C19 C18 -26.7(4)
O1 Ru1 C19 C18 81.51(17)
C20 Ru1 C19 C18 -134.3(2)
C22 Ru1 C19 C18 -67.62(18)
C21 Ru1 C19 C18 -105.59(19)
C23 Ru1 C19 C18 -30.01(17)
Cl1 Ru1 C19 C18 167.61(15)
C18 C19 C20 C21 -1.1(4)
Ru1 C19 C20 C21 -52.8(2)
C18 C19 C20 Ru1 51.7(2)
O3 Ru1 C20 C19 -150.67(18)
O1 Ru1 C20 C19 45.1(2)
C22 Ru1 C20 C19 -103.30(19)
C21 Ru1 C20 C19 -134.3(3)
C23 Ru1 C20 C19 -65.55(18)
C18 Ru1 C20 C19 -28.45(17)
Cl1 Ru1 C20 C19 128.31(16)
O3 Ru1 C20 C21 -16.3(3)
O1 Ru1 C20 C21 179.42(15)
C22 Ru1 C20 C21 31.04(17)
C23 Ru1 C20 C21 68.79(18)
C19 Ru1 C20 C21 134.3(3)
C18 Ru1 C20 C21 105.90(19)
Cl1 Ru1 C20 C21 -97.35(16)
C19 C20 C21 C22 -1.2(4)
Ru1 C20 C21 C22 -54.9(2)
C19 C20 C21 C25 177.4(3)
Ru1 C20 C21 C25 123.7(3)
C19 C20 C21 Ru1 53.6(3)
O3 Ru1 C21 C22 -60.64(18)
O1 Ru1 C21 C22 127.5(3)
C20 Ru1 C21 C22 129.2(3)
C23 Ru1 C21 C22 28.19(17)
C19 Ru1 C21 C22 101.51(19)
C18 Ru1 C21 C22 64.43(18)
Cl1 Ru1 C21 C22 -146.35(16)
O3 Ru1 C21 C20 170.17(16)
O1 Ru1 C21 C20 -1.7(4)
C22 Ru1 C21 C20 -129.2(3)
C23 Ru1 C21 C20 -101.01(19)
C19 Ru1 C21 C20 -27.69(17)
C18 Ru1 C21 C20 -64.76(18)
Cl1 Ru1 C21 C20 84.46(16)
O3 Ru1 C21 C25 56.0(3)
O1 Ru1 C21 C25 -115.9(4)
C20 Ru1 C21 C25 -114.2(3)
C22 Ru1 C21 C25 116.6(3)
C23 Ru1 C21 C25 144.8(3)
C19 Ru1 C21 C25 -141.9(3)
C18 Ru1 C21 C25 -179.0(3)
Cl1 Ru1 C21 C25 -29.7(3)
C20 C21 C22 C23 1.5(4)
C25 C21 C22 C23 -177.1(3)
Ru1 C21 C22 C23 -53.2(2)
C20 C21 C22 Ru1 54.7(2)
C25 C21 C22 Ru1 -123.9(3)
O3 Ru1 C22 C21 122.91(18)
O1 Ru1 C22 C21 -154.24(19)
C20 Ru1 C22 C21 -31.58(17)
C23 Ru1 C22 C21 -134.4(3)
C19 Ru1 C22 C21 -68.46(18)
C18 Ru1 C22 C21 -106.44(19)
Cl1 Ru1 C22 C21 42.7(2)
O3 Ru1 C22 C23 -102.68(18)
O1 Ru1 C22 C23 -19.8(3)
C20 Ru1 C22 C23 102.82(19)
C21 Ru1 C22 C23 134.4(3)
C19 Ru1 C22 C23 65.94(18)
C18 Ru1 C22 C23 27.96(17)
Cl1 Ru1 C22 C23 177.10(14)
C19 C18 C23 C22 -2.9(4)
C24 C18 C23 C22 173.6(3)
Ru1 C18 C23 C22 51.4(2)
C19 C18 C23 Ru1 -54.3(2)
C24 C18 C23 Ru1 122.2(3)
C21 C22 C23 C18 0.6(4)
Ru1 C22 C23 C18 -52.2(2)
C21 C22 C23 Ru1 52.8(2)
O3 Ru1 C23 C18 -148.40(18)
O1 Ru1 C23 C18 -56.6(2)
C20 Ru1 C23 C18 67.28(19)
C22 Ru1 C23 C18 134.2(3)
C21 Ru1 C23 C18 106.0(2)
C19 Ru1 C23 C18 30.59(18)
Cl1 Ru1 C23 C18 125.8(3)
O3 Ru1 C23 C22 77.39(18)
O1 Ru1 C23 C22 169.20(16)
C20 Ru1 C23 C22 -66.92(18)
C21 Ru1 C23 C22 -28.18(17)
C19 Ru1 C23 C22 -103.62(19)
C18 Ru1 C23 C22 -134.2(3)
Cl1 Ru1 C23 C22 -8.4(4)
C22 C21 C25 C27 36.0(4)
C20 C21 C25 C27 -142.5(3)
Ru1 C21 C25 C27 -54.2(4)
C22 C21 C25 C26 -88.7(3)
C20 C21 C25 C26 92.7(3)
Ru1 C21 C25 C26 -178.9(2)
